data_4113959
loop_
_publ_author_name
'David A. Evans'
'C. Wade Downey'
'Jed L. Hubbs'

_publ_section_title
;
 Ni(II) Bis(oxazoline)-Catalyzed Enantioselective Syn Aldol Reactions of
 N-Propionylthiazolidinethiones in the Presence of Silyl Triflates
;
_journal_name_full 'Journal of the American Chemical Society'
_journal_page_first 8706
_journal_page_last 8707
_journal_paper_doi 10.1021/ja035509j
_journal_volume 125
_journal_year 2003
_chemical_formula_sum 'C10 H15 N O2 S2'
_chemical_formula_weight 245.35
_chemical_name_systematic
; 
 ? 
;
_space_group_IT_number 19
_symmetry_cell_setting orthorhombic
_symmetry_space_group_name_Hall 'P 2ac 2ab'
_symmetry_space_group_name_H-M 'P 21 21 21'
_atom_sites_solution_hydrogens geom
_atom_sites_solution_primary direct
_atom_sites_solution_secondary difmap
_audit_creation_method SHELXL-97
_cell_angle_alpha 90.00
_cell_angle_beta 90.00
_cell_angle_gamma 90.00
_cell_formula_units_Z 4
_cell_length_a 5.2860(8)
_cell_length_b 7.6575(11)
_cell_length_c 29.617(4)
_cell_measurement_temperature 213(2)
_cell_volume 1198.8(3)
_computing_cell_refinement 'Bruker SMART'
_computing_data_collection 'Bruker SMART'
_computing_data_reduction 'Bruker SAINT'
_computing_molecular_graphics 'Bruker SHELXTL'
_computing_publication_material 'Bruker SHELXTL'
_computing_structure_refinement 'SHELXL-97 (Sheldrick, 1997)'
_computing_structure_solution 'SHELXS-97 (Sheldrick, 1990)'
_diffrn_ambient_temperature 213(2)
_diffrn_measured_fraction_theta_full 0.982
_diffrn_measured_fraction_theta_max 0.982
_diffrn_measurement_device_type 'CCD area detector'
_diffrn_measurement_method 'phi and omega scans'
_diffrn_radiation_monochromator graphite
_diffrn_radiation_source 'fine-focus sealed tube'
_diffrn_radiation_type MoK\a
_diffrn_radiation_wavelength 0.71073
_diffrn_reflns_av_R_equivalents 0.0388
_diffrn_reflns_av_sigmaI/netI 0.0281
_diffrn_reflns_limit_h_max 7
_diffrn_reflns_limit_h_min -7
_diffrn_reflns_limit_k_max 10
_diffrn_reflns_limit_k_min -8
_diffrn_reflns_limit_l_max 24
_diffrn_reflns_limit_l_min -39
_diffrn_reflns_number 7941
_diffrn_reflns_theta_full 28.28
_diffrn_reflns_theta_max 28.28
_diffrn_reflns_theta_min 2.75
_exptl_absorpt_coefficient_mu 0.425
_exptl_absorpt_correction_type none
_exptl_crystal_colour yellow
_exptl_crystal_density_diffrn 1.359
_exptl_crystal_description prism
_exptl_crystal_F_000 520
_exptl_crystal_size_max 0.32
_exptl_crystal_size_mid 0.32
_exptl_crystal_size_min 0.4
_refine_diff_density_max 0.523
_refine_diff_density_min -0.379
_refine_diff_density_rms 0.061
_refine_ls_abs_structure_details 'Flack H D (1983), Acta Cryst. A39, 876-881'
_refine_ls_abs_structure_Flack 0.04(9)
_refine_ls_extinction_method none
_refine_ls_goodness_of_fit_ref 1.106
_refine_ls_hydrogen_treatment mixed
_refine_ls_matrix_type full
_refine_ls_number_parameters 136
_refine_ls_number_reflns 2902
_refine_ls_number_restraints 0
_refine_ls_restrained_S_all 1.106
_refine_ls_R_factor_all 0.0386
_refine_ls_R_factor_gt 0.0375
_refine_ls_shift/su_max 0.000
_refine_ls_shift/su_mean 0.000
_refine_ls_structure_factor_coef Fsqd
_refine_ls_weighting_details 'calc w=1/[\s^2^(Fo^2^)+(0.0638P)^2^+0.3100P] where P=(Fo^2^+2Fc^2^)/3'
_refine_ls_weighting_scheme calc
_refine_ls_wR_factor_gt 0.1040
_refine_ls_wR_factor_ref 0.1054
_reflns_number_gt 2840
_reflns_number_total 2902
_reflns_threshold_expression >2sigma(I)
_cod_data_source_file ja035509jsi20030407_021427.cif
_cod_data_source_block cwd116t
_cod_database_code 4113959

loop_
_symmetry_equiv_pos_as_xyz
'x, y, z'
'-x+1/2, -y, z+1/2'
'-x, y+1/2, -z+1/2'
'x+1/2, -y+1/2, -z'

loop_
_atom_site_label
_atom_site_type_symbol
_atom_site_fract_x
_atom_site_fract_y
_atom_site_fract_z
_atom_site_U_iso_or_equiv
_atom_site_adp_type
_atom_site_occupancy
_atom_site_symmetry_multiplicity
_atom_site_calc_flag
_atom_site_refinement_flags
S1 S 0.83254(10) 0.52231(8) 0.230809(17) 0.03182(14) Uani 1 1 d .
S2 S 0.67977(13) 0.84920(7) 0.186871(18) 0.03747(15) Uani 1 1 d .
O1 O 0.1421(3) 0.4759(2) 0.12875(5) 0.0345(3) Uani 1 1 d .
O2 O 0.4986(3) 0.7168(2) 0.01659(5) 0.0301(3) Uani 1 1 d .
H2A H 0.6540 0.7133 0.0127 0.045 Uiso 1 1 calc R
C4 C 0.3321(4) 0.5637(3) 0.13209(6) 0.0245(4) Uani 1 1 d .
N1 N 0.5029(3) 0.5226(2) 0.16711(5) 0.0235(3) Uani 1 1 d .
C8 C 0.6252(3) 0.4575(3) 0.05615(7) 0.0261(4) Uani 1 1 d .
H8A H 0.7946 0.4922 0.0596 0.031 Uiso 1 1 calc R
C7 C 0.4292(3) 0.5977(3) 0.05172(6) 0.0227(4) Uani 1 1 d .
H7A H 0.2645 0.5435 0.0441 0.027 Uiso 1 1 calc R
C5 C 0.4034(4) 0.6986(3) 0.09710(6) 0.0227(4) Uani 1 1 d .
H5A H 0.5691 0.7503 0.1051 0.027 Uiso 1 1 calc R
C1 C 0.6582(4) 0.6348(3) 0.19051(6) 0.0243(3) Uani 1 1 d .
C6 C 0.2048(4) 0.8433(3) 0.09476(8) 0.0356(5) Uani 1 1 d .
H6A H 0.1965 0.9031 0.1236 0.053 Uiso 1 1 calc R
H6B H 0.0410 0.7928 0.0879 0.053 Uiso 1 1 calc R
H6C H 0.2508 0.9260 0.0713 0.053 Uiso 1 1 calc R
C9 C 0.5765(4) 0.2886(3) 0.05554(8) 0.0337(5) Uani 1 1 d .
H9A H 0.4095 0.2538 0.0494 0.040 Uiso 1 1 calc R
C2 C 0.7335(4) 0.3120(3) 0.20982(8) 0.0312(4) Uani 1 1 d .
H2B H 0.8559 0.2662 0.1880 0.037 Uiso 1 1 calc R
H2C H 0.7155 0.2281 0.2346 0.037 Uiso 1 1 calc R
C3 C 0.4815(4) 0.3462(3) 0.18751(7) 0.0282(4) Uani 1 1 d .
H3A H 0.4471 0.2584 0.1642 0.034 Uiso 1 1 calc R
H3B H 0.3446 0.3432 0.2098 0.034 Uiso 1 1 calc R
C10 C 0.7674(5) 0.1489(3) 0.06393(10) 0.0455(6) Uani 1 1 d .
H10A H 0.6867 0.0355 0.0616 0.068 Uiso 1 1 calc R
H10B H 0.8381 0.1630 0.0939 0.068 Uiso 1 1 calc R
H10C H 0.9014 0.1573 0.0417 0.068 Uiso 1 1 calc R

loop_
_atom_site_aniso_label
_atom_site_aniso_U_11
_atom_site_aniso_U_22
_atom_site_aniso_U_33
_atom_site_aniso_U_23
_atom_site_aniso_U_13
_atom_site_aniso_U_12
S1 0.0301(2) 0.0378(3) 0.0276(2) 0.00018(19) -0.0079(2) 0.0003(2)
S2 0.0578(4) 0.0254(2) 0.0291(2) -0.00379(19) -0.0021(3) -0.0068(2)
O1 0.0244(7) 0.0495(9) 0.0297(7) 0.0104(7) -0.0016(6) -0.0104(7)
O2 0.0258(7) 0.0393(8) 0.0251(6) 0.0114(6) 0.0038(6) 0.0007(6)
C4 0.0235(8) 0.0307(9) 0.0193(8) 0.0015(7) 0.0029(7) 0.0023(8)
N1 0.0259(7) 0.0235(7) 0.0211(7) 0.0027(6) -0.0010(6) -0.0025(6)
C8 0.0214(8) 0.0301(9) 0.0268(9) 0.0002(8) 0.0000(7) 0.0037(7)
C7 0.0206(8) 0.0269(9) 0.0205(8) 0.0048(7) 0.0006(7) 0.0006(7)
C5 0.0216(8) 0.0248(8) 0.0216(8) 0.0041(7) 0.0015(6) 0.0017(7)
C1 0.0272(8) 0.0278(8) 0.0179(7) -0.0012(7) 0.0000(7) -0.0004(8)
C6 0.0356(11) 0.0351(11) 0.0362(11) 0.0015(9) 0.0041(9) 0.0130(10)
C9 0.0308(10) 0.0332(11) 0.0370(11) -0.0020(9) -0.0004(9) 0.0040(8)
C2 0.0298(10) 0.0288(10) 0.0349(10) 0.0049(8) -0.0029(8) 0.0035(8)
C3 0.0283(9) 0.0270(9) 0.0293(9) 0.0047(8) -0.0029(8) -0.0037(8)
C10 0.0479(13) 0.0328(11) 0.0559(15) 0.0006(11) 0.0022(12) 0.0122(10)

loop_
_atom_type_symbol
_atom_type_description
_atom_type_scat_dispersion_real
_atom_type_scat_dispersion_imag
_atom_type_scat_source
C C 0.0033 0.0016 'International Tables Vol C Tables 4.2.6.8 and 6.1.1.4'
H H 0.0000 0.0000 'International Tables Vol C Tables 4.2.6.8 and 6.1.1.4'
N N 0.0061 0.0033 'International Tables Vol C Tables 4.2.6.8 and 6.1.1.4'
O O 0.0106 0.0060 'International Tables Vol C Tables 4.2.6.8 and 6.1.1.4'
S S 0.1246 0.1234 'International Tables Vol C Tables 4.2.6.8 and 6.1.1.4'

loop_
_geom_angle_atom_site_label_1
_geom_angle_atom_site_label_2
_geom_angle_atom_site_label_3
_geom_angle
C1 S1 C2 92.99(10)
O1 C4 N1 117.79(17)
O1 C4 C5 121.99(17)
N1 C4 C5 119.81(17)
C1 N1 C4 127.77(17)
C1 N1 C3 114.16(16)
C4 N1 C3 116.98(16)
C9 C8 C7 124.52(18)
O2 C7 C8 110.08(15)
O2 C7 C5 109.51(15)
C8 C7 C5 109.92(15)
C4 C5 C6 110.80(16)
C4 C5 C7 105.95(15)
C6 C5 C7 112.39(16)
N1 C1 S2 129.07(15)
N1 C1 S1 110.65(14)
S2 C1 S1 120.15(11)
C8 C9 C10 124.7(2)
C3 C2 S1 104.59(15)
N1 C3 C2 105.58(16)

loop_
_geom_bond_atom_site_label_1
_geom_bond_atom_site_label_2
_geom_bond_distance
S1 C1 1.737(2)
S1 C2 1.804(2)
S2 C1 1.649(2)
O1 C4 1.213(2)
O2 C7 1.431(2)
C4 N1 1.411(2)
C4 C5 1.511(3)
N1 C1 1.376(2)
N1 C3 1.484(2)
C8 C9 1.318(3)
C8 C7 1.498(3)
C7 C5 1.556(3)
C5 C6 1.528(3)
C9 C10 1.492(3)
C2 C3 1.510(3)

loop_
_geom_torsion_atom_site_label_1
_geom_torsion_atom_site_label_2
_geom_torsion_atom_site_label_3
_geom_torsion_atom_site_label_4
_geom_torsion
O1 C4 N1 C1 -148.5(2)
C5 C4 N1 C1 38.7(3)
O1 C4 N1 C3 18.8(3)
C5 C4 N1 C3 -154.00(18)
C9 C8 C7 O2 -127.4(2)
C9 C8 C7 C5 111.9(2)
O1 C4 C5 C6 63.1(3)
N1 C4 C5 C6 -124.43(19)
O1 C4 C5 C7 -59.1(2)
N1 C4 C5 C7 113.40(18)
O2 C7 C5 C4 -179.63(15)
C8 C7 C5 C4 -58.58(19)
O2 C7 C5 C6 59.2(2)
C8 C7 C5 C6 -179.73(17)
C4 N1 C1 S2 3.9(3)
C3 N1 C1 S2 -163.72(16)
C4 N1 C1 S1 179.58(15)
C3 N1 C1 S1 12.0(2)
C2 S1 C1 N1 9.03(15)
C2 S1 C1 S2 -174.82(14)
C7 C8 C9 C10 -174.4(2)
C1 S1 C2 C3 -26.08(15)
C1 N1 C3 C2 -31.6(2)
C4 N1 C3 C2 159.36(17)
S1 C2 C3 N1 35.17(19)
